data_7233970
loop_
_publ_author_name
'Yue, Qi'
'Wang, Yuan-Yuan'
'Hu, Xiao-Lu'
'Guo, Wei-Xiao'
'Gao, En-Qing'

_publ_section_title
;
 Eight coordination compounds assembled from unexplored semi-rigid
 ether-based unsymmetrical tetracarboxylate and various dipyridyl ligands:
 structural variation, magnetic and photoluminescence properties
;
_journal_name_full CrystEngComm
_journal_paper_doi 10.1039/C9CE01128E
_journal_year 2019
_chemical_formula_sum 'C80 H50 Mn2 N8 O20'
_chemical_formula_weight 1553.16
_space_group_crystal_system monoclinic
_space_group_IT_number 14
_space_group_name_Hall '-P 2yn'
_space_group_name_H-M_alt 'P 1 21/n 1'
_symmetry_space_group_name_Hall '-P 2yn'
_symmetry_space_group_name_H-M 'P 1 21/n 1'
_atom_sites_solution_hydrogens mixed
_audit_creation_method SHELXL-2014
_audit_update_record
;
2019-07-16 deposited with the CCDC.    2019-09-18 downloaded from the CCDC.
;
_cell_angle_alpha 90
_cell_angle_beta 101.3260(10)
_cell_angle_gamma 90
_cell_formula_units_Z 2
_cell_length_a 9.9572(2)
_cell_length_b 26.9337(7)
_cell_length_c 13.2241(3)
_cell_measurement_reflns_used 9992
_cell_measurement_temperature 296(2)
_cell_measurement_theta_max 26.16
_cell_measurement_theta_min 2.18
_cell_volume 3477.43(14)
_computing_structure_refinement 'SHELXL-2014 (Sheldrick, 2014)'
_diffrn_ambient_temperature 296(2)
_diffrn_measured_fraction_theta_full 1.000
_diffrn_measured_fraction_theta_max 0.988
_diffrn_measurement_device_type 'CCD area detector'
_diffrn_measurement_method 'phi and omega scans'
_diffrn_radiation_type MoK\a
_diffrn_radiation_wavelength 0.71073
_diffrn_reflns_av_R_equivalents 0.0434
_diffrn_reflns_av_unetI/netI 0.0349
_diffrn_reflns_Laue_measured_fraction_full 1.000
_diffrn_reflns_Laue_measured_fraction_max 0.988
_diffrn_reflns_limit_h_max 13
_diffrn_reflns_limit_h_min -13
_diffrn_reflns_limit_k_max 34
_diffrn_reflns_limit_k_min -34
_diffrn_reflns_limit_l_max 16
_diffrn_reflns_limit_l_min -17
_diffrn_reflns_number 47211
_diffrn_reflns_point_group_measured_fraction_full 1.000
_diffrn_reflns_point_group_measured_fraction_max 0.988
_diffrn_reflns_theta_full 25.242
_diffrn_reflns_theta_max 28.211
_diffrn_reflns_theta_min 1.512
_diffrn_source 'fine-focus sealed tube'
_exptl_absorpt_coefficient_mu 0.448
_exptl_crystal_colour yellow
_exptl_crystal_density_diffrn 1.483
_exptl_crystal_description block
_exptl_crystal_F_000 1592
_exptl_crystal_size_max 0.20
_exptl_crystal_size_mid 0.16
_exptl_crystal_size_min 0.13
_refine_diff_density_max 0.426
_refine_diff_density_min -0.227
_refine_diff_density_rms 0.052
_refine_ls_extinction_method none
_refine_ls_goodness_of_fit_ref 1.023
_refine_ls_hydrogen_treatment mixed
_refine_ls_matrix_type full
_refine_ls_number_parameters 508
_refine_ls_number_reflns 8462
_refine_ls_number_restraints 0
_refine_ls_restrained_S_all 1.023
_refine_ls_R_factor_all 0.0656
_refine_ls_R_factor_gt 0.0420
_refine_ls_shift/su_max 0.001
_refine_ls_shift/su_mean 0.000
_refine_ls_structure_factor_coef Fsqd
_refine_ls_weighting_details 'w=1/[\s^2^(Fo^2^)+(0.0568P)^2^+1.1008P] where P=(Fo^2^+2Fc^2^)/3'
_refine_ls_weighting_scheme calc
_refine_ls_wR_factor_gt 0.1034
_refine_ls_wR_factor_ref 0.1157
_reflns_Friedel_coverage 0.000
_reflns_number_gt 6189
_reflns_number_total 8462
_reflns_threshold_expression 'I > 2\s(I)'
_cod_data_source_file c9ce01128e2.cif
_cod_data_source_block 1
_cod_database_code 7233970
_shelx_space_group_comment
;
The symmetry employed for this shelxl refinement is uniquely defined
by the following loop, which should always be used as a source of
symmetry information in preference to the above space-group names.
They are only intended as comments.
;
_shelxl_version_number 2014-3

loop_
_space_group_symop_operation_xyz
'x, y, z'
'-x+1/2, y+1/2, -z+1/2'
'-x, -y, -z'
'x-1/2, -y-1/2, z-1/2'

loop_
_atom_site_label
_atom_site_type_symbol
_atom_site_fract_x
_atom_site_fract_y
_atom_site_fract_z
_atom_site_U_iso_or_equiv
_atom_site_adp_type
_atom_site_occupancy
_atom_site_site_symmetry_order
_atom_site_calc_flag
_atom_site_refinement_flags_posn
_atom_site_refinement_flags_adp
Mn1 Mn 0.98010(3) 0.05285(2) 0.64543(2) 0.02825(9) Uani 1 1 d . .
O1 O 0.82125(13) 0.05248(5) 0.50979(9) 0.0322(3) Uani 1 1 d . .
O2 O 0.87812(13) -0.01290(5) 0.42459(10) 0.0335(3) Uani 1 1 d . .
O3 O 0.57753(15) -0.01913(6) 0.40104(11) 0.0441(4) Uani 1 1 d . .
H3A H 0.535(3) -0.0440(11) 0.422(2) 0.070(9) Uiso 1 1 d . .
O4 O 0.4750(2) -0.03524(9) 0.24047(15) 0.0883(7) Uani 1 1 d . .
O5 O 0.92419(13) 0.11350(5) 0.35196(11) 0.0371(3) Uani 1 1 d . .
O6 O 0.5819(2) 0.18942(7) 0.5182(2) 0.0956(8) Uani 1 1 d . .
O7 O 0.6239(3) 0.26771(8) 0.5491(2) 0.1045(9) Uani 1 1 d . .
O8 O 0.7752(3) 0.33037(7) 0.5181(2) 0.0979(8) Uani 1 1 d . .
O9 O 0.9488(2) 0.34117(7) 0.44386(18) 0.0819(6) Uani 1 1 d . .
O10 O 0.44441(17) -0.08802(7) 0.47940(14) 0.0499(4) Uani 1 1 d . .
H10B H 0.433(3) -0.1193(12) 0.471(2) 0.074(10) Uiso 1 1 d . .
H10C H 0.366(3) -0.0770(11) 0.485(2) 0.075(9) Uiso 1 1 d . .
N1 N 0.87170(16) 0.11672(6) 0.70888(12) 0.0336(3) Uani 1 1 d . .
N2 N 1.10158(16) 0.12278(6) 0.62969(13) 0.0367(4) Uani 1 1 d . .
N3 N 1.10373(17) 0.03730(6) 0.80702(12) 0.0340(4) Uani 1 1 d . .
N4 N 0.88181(16) -0.01356(6) 0.70672(12) 0.0339(4) Uani 1 1 d . .
C1 C 0.82174(17) 0.02790(6) 0.42858(13) 0.0266(4) Uani 1 1 d . .
C2 C 0.74851(17) 0.05153(6) 0.32944(13) 0.0280(4) Uani 1 1 d . .
C3 C 0.62850(19) 0.03219(7) 0.26982(15) 0.0356(4) Uani 1 1 d . .
C4 C 0.5536(2) -0.01110(8) 0.30157(16) 0.0424(5) Uani 1 1 d . .
C5 C 0.5687(2) 0.05576(9) 0.17877(17) 0.0532(6) Uani 1 1 d . .
H5A H 0.4881 0.0430 0.1398 0.064 Uiso 1 1 calc R U
C6 C 0.6259(3) 0.09749(9) 0.14477(18) 0.0566(6) Uani 1 1 d . .
H6A H 0.5848 0.1126 0.0832 0.068 Uiso 1 1 calc R U
C7 C 0.7443(2) 0.11661(8) 0.20248(16) 0.0445(5) Uani 1 1 d . .
H7A H 0.7844 0.1447 0.1802 0.053 Uiso 1 1 calc R U
C8 C 0.80350(19) 0.09375(7) 0.29397(15) 0.0321(4) Uani 1 1 d . .
C9 C 0.9076(2) 0.16145(7) 0.38647(15) 0.0351(4) Uani 1 1 d . .
C10 C 0.7995(2) 0.17330(7) 0.43207(16) 0.0389(4) Uani 1 1 d . .
H10A H 0.7381 0.1485 0.4412 0.047 Uiso 1 1 calc R U
C11 C 0.7785(2) 0.22096(7) 0.46507(16) 0.0390(4) Uani 1 1 d . .
C12 C 0.6523(3) 0.22617(9) 0.5144(2) 0.0608(7) Uani 1 1 d . .
C13 C 0.8711(2) 0.25828(8) 0.45015(17) 0.0436(5) Uani 1 1 d . .
C14 C 0.8663(3) 0.31412(9) 0.4713(2) 0.0570(6) Uani 1 1 d . .
C15 C 0.9816(3) 0.24454(9) 0.4073(2) 0.0652(8) Uani 1 1 d . .
H15A H 1.0452 0.2688 0.3991 0.078 Uiso 1 1 calc R U
C16 C 1.0023(2) 0.19681(9) 0.3761(2) 0.0582(7) Uani 1 1 d . .
H16A H 1.0787 0.1889 0.3487 0.070 Uiso 1 1 calc R U
C17 C 0.7584(2) 0.11413(9) 0.74653(16) 0.0436(5) Uani 1 1 d . .
H17A H 0.7130 0.0838 0.7435 0.052 Uiso 1 1 calc R U
C18 C 0.7032(3) 0.15434(11) 0.7905(2) 0.0652(7) Uani 1 1 d . .
H18A H 0.6232 0.1508 0.8161 0.078 Uiso 1 1 calc R U
C19 C 0.7686(3) 0.19877(11) 0.7952(2) 0.0741(8) Uani 1 1 d . .
H19A H 0.7336 0.2260 0.8248 0.089 Uiso 1 1 calc R U
C20 C 0.8882(3) 0.20386(9) 0.75562(19) 0.0540(6) Uani 1 1 d . .
C21 C 0.9622(3) 0.24936(10) 0.7572(2) 0.0718(8) Uani 1 1 d . .
H21A H 0.9299 0.2777 0.7849 0.086 Uiso 1 1 calc R U
C22 C 1.0763(3) 0.25194(9) 0.7199(2) 0.0703(8) Uani 1 1 d . .
H22A H 1.1228 0.2820 0.7226 0.084 Uiso 1 1 calc R U
C23 C 0.9364(2) 0.16130(7) 0.71289(15) 0.0351(4) Uani 1 1 d . .
C24 C 1.05883(19) 0.16450(7) 0.67116(15) 0.0357(4) Uani 1 1 d . .
C25 C 1.1298(2) 0.20963(8) 0.67562(19) 0.0510(6) Uani 1 1 d . .
C26 C 1.2497(3) 0.21039(10) 0.6352(3) 0.0709(8) Uani 1 1 d . .
H26A H 1.3006 0.2395 0.6372 0.085 Uiso 1 1 calc R U
C27 C 1.2913(3) 0.16900(10) 0.5934(3) 0.0716(8) Uani 1 1 d . .
H27A H 1.3707 0.1693 0.5662 0.086 Uiso 1 1 calc R U
C28 C 1.2146(2) 0.12560(9) 0.5911(2) 0.0537(6) Uani 1 1 d . .
H28A H 1.2440 0.0974 0.5612 0.064 Uiso 1 1 calc R U
C29 C 1.2117(2) 0.06205(8) 0.85629(16) 0.0426(5) Uani 1 1 d . .
H29A H 1.2371 0.0909 0.8263 0.051 Uiso 1 1 calc R U
C30 C 1.2891(3) 0.04711(9) 0.95059(18) 0.0549(6) Uani 1 1 d . .
H30A H 1.3636 0.0659 0.9829 0.066 Uiso 1 1 calc R U
C31 C 1.2545(3) 0.00454(9) 0.99511(17) 0.0557(6) Uani 1 1 d . .
H31A H 1.3066 -0.0064 1.0573 0.067 Uiso 1 1 calc R U
C32 C 1.1399(2) -0.02255(8) 0.94651(15) 0.0435(5) Uani 1 1 d . .
C33 C 1.0947(3) -0.06720(9) 0.98814(17) 0.0560(6) Uani 1 1 d . .
H33A H 1.1430 -0.0792 1.0508 0.067 Uiso 1 1 calc R U
C34 C 0.9843(3) -0.09229(9) 0.93906(17) 0.0532(6) Uani 1 1 d . .
H34A H 0.9573 -0.1211 0.9683 0.064 Uiso 1 1 calc R U
C35 C 1.0674(2) -0.00470(7) 0.85174(14) 0.0330(4) Uani 1 1 d . .
C36 C 0.9492(2) -0.03163(7) 0.79863(14) 0.0330(4) Uani 1 1 d . .
C37 C 0.9081(2) -0.07524(8) 0.84256(15) 0.0407(5) Uani 1 1 d . .
C38 C 0.7910(2) -0.09976(9) 0.78814(18) 0.0492(5) Uani 1 1 d . .
H38A H 0.7596 -0.1285 0.8150 0.059 Uiso 1 1 calc R U
C39 C 0.7241(2) -0.08136(9) 0.69631(18) 0.0510(6) Uani 1 1 d . .
H39A H 0.6468 -0.0973 0.6597 0.061 Uiso 1 1 calc R U
C40 C 0.7732(2) -0.03810(8) 0.65770(17) 0.0428(5) Uani 1 1 d . .
H40A H 0.7272 -0.0260 0.5945 0.051 Uiso 1 1 calc R U

loop_
_atom_site_aniso_label
_atom_site_aniso_U_11
_atom_site_aniso_U_22
_atom_site_aniso_U_33
_atom_site_aniso_U_23
_atom_site_aniso_U_13
_atom_site_aniso_U_12
Mn1 0.03080(15) 0.02534(16) 0.02839(14) -0.00027(11) 0.00527(10) -0.00092(11)
O1 0.0320(6) 0.0327(7) 0.0306(6) -0.0033(5) 0.0029(5) 0.0034(5)
O2 0.0310(7) 0.0280(7) 0.0408(7) -0.0004(5) 0.0057(5) 0.0057(5)
O3 0.0390(8) 0.0462(9) 0.0459(8) 0.0070(7) 0.0051(6) -0.0133(7)
O4 0.0957(15) 0.1030(16) 0.0580(11) -0.0009(11) -0.0047(10) -0.0690(13)
O5 0.0317(7) 0.0260(7) 0.0553(8) -0.0063(6) 0.0130(6) -0.0024(5)
O6 0.0858(15) 0.0515(12) 0.179(2) 0.0002(13) 0.0969(16) 0.0004(10)
O7 0.1182(19) 0.0553(13) 0.170(2) -0.0175(14) 0.1023(19) 0.0118(12)
O8 0.1244(19) 0.0425(11) 0.147(2) -0.0280(12) 0.0769(17) 0.0034(12)
O9 0.0997(16) 0.0355(10) 0.1196(17) -0.0228(10) 0.0441(14) -0.0227(10)
O10 0.0396(9) 0.0427(10) 0.0723(11) 0.0060(8) 0.0227(8) -0.0022(7)
N1 0.0324(8) 0.0346(9) 0.0342(8) -0.0025(7) 0.0078(6) -0.0027(7)
N2 0.0346(8) 0.0315(9) 0.0464(9) 0.0028(7) 0.0142(7) 0.0023(7)
N3 0.0411(9) 0.0319(8) 0.0284(8) -0.0017(6) 0.0051(7) -0.0034(7)
N4 0.0345(8) 0.0356(9) 0.0323(8) 0.0004(7) 0.0081(6) -0.0045(7)
C1 0.0207(8) 0.0252(9) 0.0336(9) -0.0008(7) 0.0048(7) -0.0021(7)
C2 0.0272(8) 0.0259(9) 0.0310(9) -0.0017(7) 0.0060(7) 0.0014(7)
C3 0.0329(10) 0.0351(11) 0.0368(10) 0.0021(8) 0.0016(8) -0.0025(8)
C4 0.0331(10) 0.0458(13) 0.0462(12) -0.0008(9) 0.0025(9) -0.0090(9)
C5 0.0464(12) 0.0592(15) 0.0455(12) 0.0077(11) -0.0119(10) -0.0064(11)
C6 0.0675(16) 0.0530(15) 0.0431(12) 0.0158(11) -0.0048(11) 0.0026(12)
C7 0.0566(13) 0.0317(11) 0.0469(12) 0.0087(9) 0.0143(10) 0.0019(9)
C8 0.0331(9) 0.0243(9) 0.0402(10) -0.0010(7) 0.0102(8) 0.0017(7)
C9 0.0360(10) 0.0251(10) 0.0457(11) -0.0017(8) 0.0122(8) -0.0020(8)
C10 0.0384(10) 0.0297(10) 0.0530(12) 0.0002(9) 0.0196(9) -0.0030(8)
C11 0.0437(11) 0.0322(11) 0.0445(11) 0.0008(8) 0.0168(9) 0.0034(9)
C12 0.0630(15) 0.0429(14) 0.0890(19) 0.0023(13) 0.0457(14) 0.0077(12)
C13 0.0492(12) 0.0316(11) 0.0526(12) -0.0084(9) 0.0163(10) -0.0034(9)
C14 0.0701(17) 0.0332(12) 0.0702(16) -0.0152(11) 0.0198(13) -0.0027(12)
C15 0.0611(15) 0.0359(13) 0.111(2) -0.0215(13) 0.0472(15) -0.0218(11)
C16 0.0489(13) 0.0394(13) 0.098(2) -0.0185(13) 0.0441(13) -0.0127(10)
C17 0.0394(11) 0.0457(13) 0.0472(12) -0.0009(10) 0.0125(9) -0.0049(9)
C18 0.0572(15) 0.0680(18) 0.0818(18) -0.0081(15) 0.0413(14) 0.0058(13)
C19 0.086(2) 0.0538(17) 0.097(2) -0.0180(15) 0.0541(18) 0.0112(15)
C20 0.0659(15) 0.0389(13) 0.0623(15) -0.0142(11) 0.0249(12) -0.0002(11)
C21 0.093(2) 0.0363(14) 0.094(2) -0.0236(14) 0.0366(18) -0.0069(14)
C22 0.086(2) 0.0338(14) 0.094(2) -0.0168(13) 0.0247(17) -0.0202(13)
C23 0.0373(10) 0.0316(10) 0.0366(10) -0.0036(8) 0.0077(8) -0.0009(8)
C24 0.0344(10) 0.0302(10) 0.0420(10) -0.0005(8) 0.0066(8) -0.0020(8)
C25 0.0491(13) 0.0361(12) 0.0682(15) -0.0018(11) 0.0124(11) -0.0106(10)
C26 0.0554(15) 0.0503(16) 0.111(2) 0.0059(16) 0.0273(15) -0.0208(13)
C27 0.0464(14) 0.0580(17) 0.121(3) 0.0140(16) 0.0429(16) -0.0038(12)
C28 0.0440(12) 0.0439(13) 0.0805(17) 0.0083(12) 0.0300(12) 0.0059(10)
C29 0.0506(12) 0.0384(12) 0.0362(10) -0.0004(8) 0.0024(9) -0.0104(9)
C30 0.0607(15) 0.0527(15) 0.0431(12) -0.0005(10) -0.0100(11) -0.0135(11)
C31 0.0669(16) 0.0568(15) 0.0350(11) 0.0066(10) -0.0106(10) -0.0083(12)
C32 0.0538(13) 0.0453(13) 0.0292(10) 0.0026(9) 0.0033(9) -0.0032(10)
C33 0.0733(16) 0.0558(15) 0.0349(11) 0.0184(10) 0.0012(11) -0.0053(12)
C34 0.0694(16) 0.0465(14) 0.0446(12) 0.0145(10) 0.0135(11) -0.0100(12)
C35 0.0419(10) 0.0316(10) 0.0264(9) -0.0006(7) 0.0093(8) -0.0015(8)
C36 0.0391(10) 0.0327(10) 0.0292(9) 0.0007(8) 0.0118(8) -0.0021(8)
C37 0.0475(12) 0.0395(11) 0.0385(10) 0.0042(9) 0.0169(9) -0.0055(9)
C38 0.0544(13) 0.0425(13) 0.0537(13) 0.0072(10) 0.0180(11) -0.0162(10)
C39 0.0466(12) 0.0514(14) 0.0544(13) -0.0003(11) 0.0086(10) -0.0203(11)
C40 0.0412(11) 0.0440(12) 0.0417(11) 0.0034(9) 0.0043(9) -0.0080(9)

loop_
_atom_type_symbol
_atom_type_description
_atom_type_scat_dispersion_real
_atom_type_scat_dispersion_imag
_atom_type_scat_source
C C 0.0033 0.0016 'International Tables Vol C Tables 4.2.6.8 and 6.1.1.4'
H H 0.0000 0.0000 'International Tables Vol C Tables 4.2.6.8 and 6.1.1.4'
N N 0.0061 0.0033 'International Tables Vol C Tables 4.2.6.8 and 6.1.1.4'
O O 0.0106 0.0060 'International Tables Vol C Tables 4.2.6.8 and 6.1.1.4'
Mn Mn 0.3368 0.7283 'International Tables Vol C Tables 4.2.6.8 and 6.1.1.4'

loop_
_geom_angle_atom_site_label_1
_geom_angle_atom_site_label_2
_geom_angle_atom_site_label_3
_geom_angle
_geom_angle_site_symmetry_1
_geom_angle_site_symmetry_3
O2 Mn1 O1 94.42(5) 3_756 .
O2 Mn1 N4 97.28(5) 3_756 .
O1 Mn1 N4 89.77(5) . .
O2 Mn1 N2 88.20(5) 3_756 .
O1 Mn1 N2 104.23(6) . .
N4 Mn1 N2 164.57(6) . .
O2 Mn1 N1 161.10(6) 3_756 .
O1 Mn1 N1 89.24(5) . .
N4 Mn1 N1 101.27(6) . .
N2 Mn1 N1 72.94(6) . .
O2 Mn1 N3 91.87(5) 3_756 .
O1 Mn1 N3 162.53(6) . .
N4 Mn1 N3 73.25(6) . .
N2 Mn1 N3 92.23(6) . .
N1 Mn1 N3 90.07(6) . .
C1 O1 Mn1 126.03(11) . .
C1 O2 Mn1 144.28(12) . 3_756
C4 O3 H3A 116.5(19) . .
C9 O5 C8 112.90(14) . .
H10B O10 H10C 105(3) . .
C17 N1 C23 117.74(18) . .
C17 N1 Mn1 126.91(14) . .
C23 N1 Mn1 115.25(12) . .
C28 N2 C24 117.79(18) . .
C28 N2 Mn1 126.19(15) . .
C24 N2 Mn1 115.82(12) . .
C29 N3 C35 117.76(17) . .
C29 N3 Mn1 127.19(14) . .
C35 N3 Mn1 114.78(12) . .
C40 N4 C36 118.16(17) . .
C40 N4 Mn1 126.04(13) . .
C36 N4 Mn1 115.55(12) . .
O2 C1 O1 125.33(16) . .
O2 C1 C2 118.83(15) . .
O1 C1 C2 115.83(15) . .
C8 C2 C3 117.83(17) . .
C8 C2 C1 119.02(16) . .
C3 C2 C1 123.13(16) . .
C5 C3 C2 119.53(19) . .
C5 C3 C4 116.73(18) . .
C2 C3 C4 123.62(17) . .
O4 C4 O3 123.6(2) . .
O4 C4 C3 122.1(2) . .
O3 C4 C3 114.24(17) . .
C6 C5 C3 121.5(2) . .
C6 C5 H5A 119.2 . .
C3 C5 H5A 119.2 . .
C7 C6 C5 119.4(2) . .
C7 C6 H6A 120.3 . .
C5 C6 H6A 120.3 . .
C6 C7 C8 119.4(2) . .
C6 C7 H7A 120.3 . .
C8 C7 H7A 120.3 . .
C7 C8 C2 122.27(18) . .
C7 C8 O5 118.93(17) . .
C2 C8 O5 118.79(16) . .
C16 C9 C10 119.94(19) . .
C16 C9 O5 119.10(18) . .
C10 C9 O5 120.96(17) . .
C9 C10 C11 122.32(19) . .
C9 C10 H10A 118.8 . .
C11 C10 H10A 118.8 . .
C10 C11 C13 118.37(18) . .
C10 C11 C12 113.99(19) . .
C13 C11 C12 127.64(19) . .
O6 C12 O7 122.2(2) . .
O6 C12 C11 118.0(2) . .
O7 C12 C11 119.8(2) . .
C15 C13 C11 117.61(19) . .
C15 C13 C14 113.1(2) . .
C11 C13 C14 129.2(2) . .
O9 C14 O8 122.1(2) . .
O9 C14 C13 119.4(2) . .
O8 C14 C13 118.5(2) . .
C16 C15 C13 123.3(2) . .
C16 C15 H15A 118.3 . .
C13 C15 H15A 118.3 . .
C9 C16 C15 118.3(2) . .
C9 C16 H16A 120.9 . .
C15 C16 H16A 120.9 . .
N1 C17 C18 123.5(2) . .
N1 C17 H17A 118.2 . .
C18 C17 H17A 118.2 . .
C19 C18 C17 118.7(2) . .
C19 C18 H18A 120.7 . .
C17 C18 H18A 120.7 . .
C18 C19 C20 120.4(2) . .
C18 C19 H19A 119.8 . .
C20 C19 H19A 119.8 . .
C19 C20 C23 117.0(2) . .
C19 C20 C21 123.6(2) . .
C23 C20 C21 119.4(2) . .
C22 C21 C20 121.1(2) . .
C22 C21 H21A 119.4 . .
C20 C21 H21A 119.4 . .
C21 C22 C25 121.7(2) . .
C21 C22 H22A 119.2 . .
C25 C22 H22A 119.2 . .
N1 C23 C20 122.70(19) . .
N1 C23 C24 118.03(17) . .
C20 C23 C24 119.27(19) . .
N2 C24 C25 122.72(19) . .
N2 C24 C23 117.62(17) . .
C25 C24 C23 119.66(19) . .
C24 C25 C26 117.2(2) . .
C24 C25 C22 118.9(2) . .
C26 C25 C22 123.9(2) . .
C27 C26 C25 119.9(2) . .
C27 C26 H26A 120.0 . .
C25 C26 H26A 120.0 . .
C26 C27 C28 119.5(2) . .
C26 C27 H27A 120.2 . .
C28 C27 H27A 120.2 . .
N2 C28 C27 122.9(2) . .
N2 C28 H28A 118.6 . .
C27 C28 H28A 118.6 . .
N3 C29 C30 123.3(2) . .
N3 C29 H29A 118.3 . .
C30 C29 H29A 118.3 . .
C31 C30 C29 119.2(2) . .
C31 C30 H30A 120.4 . .
C29 C30 H30A 120.4 . .
C30 C31 C32 119.5(2) . .
C30 C31 H31A 120.2 . .
C32 C31 H31A 120.2 . .
C31 C32 C35 117.5(2) . .
C31 C32 C33 123.4(2) . .
C35 C32 C33 119.1(2) . .
C34 C33 C32 121.7(2) . .
C34 C33 H33A 119.1 . .
C32 C33 H33A 119.1 . .
C33 C34 C37 120.7(2) . .
C33 C34 H34A 119.6 . .
C37 C34 H34A 119.6 . .
N3 C35 C32 122.70(18) . .
N3 C35 C36 117.95(16) . .
C32 C35 C36 119.35(18) . .
N4 C36 C37 122.44(18) . .
N4 C36 C35 117.91(17) . .
C37 C36 C35 119.65(17) . .
C36 C37 C38 117.34(19) . .
C36 C37 C34 119.46(19) . .
C38 C37 C34 123.2(2) . .
C39 C38 C37 119.8(2) . .
C39 C38 H38A 120.1 . .
C37 C38 H38A 120.1 . .
C38 C39 C40 119.0(2) . .
C38 C39 H39A 120.5 . .
C40 C39 H39A 120.5 . .
N4 C40 C39 123.2(2) . .
N4 C40 H40A 118.4 . .
C39 C40 H40A 118.4 . .

loop_
_geom_bond_atom_site_label_1
_geom_bond_atom_site_label_2
_geom_bond_distance
_geom_bond_site_symmetry_2
Mn1 O2 2.1264(13) 3_756
Mn1 O1 2.1459(12) .
Mn1 N4 2.2640(16) .
Mn1 N2 2.2700(17) .
Mn1 N1 2.2769(16) .
Mn1 N3 2.2856(15) .
O1 C1 1.262(2) .
O2 C1 1.240(2) .
O2 Mn1 2.1264(13) 3_756
O3 C4 1.308(3) .
O3 H3A 0.86(3) .
O4 C4 1.200(3) .
O5 C9 1.390(2) .
O5 C8 1.398(2) .
O6 C12 1.219(3) .
O7 C12 1.262(3) .
O8 C14 1.272(3) .
O9 C14 1.206(3) .
O10 H10B 0.85(3) .
O10 H10C 0.86(3) .
N1 C17 1.322(3) .
N1 C23 1.359(2) .
N2 C28 1.326(3) .
N2 C24 1.355(3) .
N3 C29 1.322(3) .
N3 C35 1.358(2) .
N4 C40 1.324(3) .
N4 C36 1.358(2) .
C1 C2 1.510(2) .
C2 C8 1.383(3) .
C2 C3 1.397(2) .
C3 C5 1.388(3) .
C3 C4 1.489(3) .
C5 C6 1.375(3) .
C5 H5A 0.9300 .
C6 C7 1.372(3) .
C6 H6A 0.9300 .
C7 C8 1.382(3) .
C7 H7A 0.9300 .
C9 C16 1.365(3) .
C9 C10 1.371(3) .
C10 C11 1.385(3) .
C10 H10A 0.9300 .
C11 C13 1.404(3) .
C11 C12 1.532(3) .
C13 C15 1.384(3) .
C13 C14 1.532(3) .
C15 C16 1.378(3) .
C15 H15A 0.9300 .
C16 H16A 0.9300 .
C17 C18 1.392(3) .
C17 H17A 0.9300 .
C18 C19 1.358(4) .
C18 H18A 0.9300 .
C19 C20 1.398(4) .
C19 H19A 0.9300 .
C20 C23 1.404(3) .
C20 C21 1.428(4) .
C21 C22 1.326(4) .
C21 H21A 0.9300 .
C22 C25 1.431(4) .
C22 H22A 0.9300 .
C23 C24 1.436(3) .
C24 C25 1.401(3) .
C25 C26 1.402(4) .
C26 C27 1.345(4) .
C26 H26A 0.9300 .
C27 C28 1.393(3) .
C27 H27A 0.9300 .
C28 H28A 0.9300 .
C29 C30 1.391(3) .
C29 H29A 0.9300 .
C30 C31 1.364(3) .
C30 H30A 0.9300 .
C31 C32 1.400(3) .
C31 H31A 0.9300 .
C32 C35 1.403(3) .
C32 C33 1.431(3) .
C33 C34 1.344(3) .
C33 H33A 0.9300 .
C34 C37 1.426(3) .
C34 H34A 0.9300 .
C35 C36 1.442(3) .
C36 C37 1.406(3) .
C37 C38 1.408(3) .
C38 C39 1.359(3) .
C38 H38A 0.9300 .
C39 C40 1.398(3) .
C39 H39A 0.9300 .
C40 H40A 0.9300 .
